data_7151614
loop_
_publ_author_name
'Olsen, Jacob'
'Seiler, Paul'
'Wagner, Bj\"orn'
'Fischer, Holger'
'Tschopp, Thomas'
'Obst-Sander, Ulrike'
'Banner, David W.'
'Kansy, Manfred'
'M\"uller, Klaus'
'Diederich, Fran\,cois'

_publ_section_title
;
 A fluorine scan of the phenylamidinium needle of tricyclic thrombin
 inhibitors: effects of fluorine substitution on pKa and binding
 affinity and evidence for intermolecular C-F...CN interactions.
;
_journal_issue 9
_journal_name_full 'Organic &amp; biomolecular chemistry'
_journal_page_first 1339
_journal_page_last 1352
_journal_paper_doi 10.1039/b402515f
_journal_volume 2
_journal_year 2004
_chemical_formula_moiety 'C23 H19 F2 N3 O2'
_chemical_formula_sum 'C23 H19 F2 N3 O2'
_chemical_formula_weight 407.41
_chemical_name_systematic
;
?
;
_space_group_IT_number 2
_symmetry_cell_setting triclinic
_symmetry_space_group_name_Hall '-P 1'
_symmetry_space_group_name_H-M 'P -1'
_atom_sites_solution_hydrogens geom
_atom_sites_solution_primary direct
_atom_sites_solution_secondary difmap
_audit_creation_method SHELXL-97
_cell_angle_alpha 97.22(1)
_cell_angle_beta 106.92(1)
_cell_angle_gamma 90.85(1)
_cell_formula_units_Z 2
_cell_length_a 7.673(1)
_cell_length_b 11.394(2)
_cell_length_c 11.894(2)
_cell_measurement_reflns_used 18
_cell_measurement_temperature 223(2)
_cell_measurement_theta_max 24.40
_cell_measurement_theta_min 18.60
_cell_volume 985.5(3)
_computing_cell_refinement 'CAD4 VMS-software (Nonius, 1989)'
_computing_data_collection 'CAD4 VMS-software (Nonius, 1989)'
_computing_data_reduction 'MOLEN VMS-software (Nonius, 1990)'
_computing_molecular_graphics 'ORTEP (Johnson,1976)'
_computing_publication_material SHELXL97
_computing_structure_refinement 'SHELXL97 (Sheldrick, 1997)'
_computing_structure_solution 'SIR92 (Altomare et al.,1994)'
_diffrn_ambient_temperature 223(2)
_diffrn_measured_fraction_theta_full 0.963
_diffrn_measured_fraction_theta_max 0.963
_diffrn_measurement_device_type 'NONIUS CAD4'
_diffrn_measurement_method \q/\q
_diffrn_radiation_monochromator graphite
_diffrn_radiation_source 'fine-focus sealed tube'
_diffrn_radiation_type CuK\a
_diffrn_radiation_wavelength 1.54180
_diffrn_reflns_av_R_equivalents 0.030
_diffrn_reflns_av_sigmaI/netI 0.0197
_diffrn_reflns_limit_h_max 9
_diffrn_reflns_limit_h_min 0
_diffrn_reflns_limit_k_max 14
_diffrn_reflns_limit_k_min -14
_diffrn_reflns_limit_l_max 14
_diffrn_reflns_limit_l_min -14
_diffrn_reflns_number 4111
_diffrn_reflns_theta_full 74.90
_diffrn_reflns_theta_max 74.90
_diffrn_reflns_theta_min 3.92
_diffrn_standards_decay_% 0.200
_diffrn_standards_interval_time '167 min.'
_diffrn_standards_number 2
_exptl_absorpt_coefficient_mu 0.853
_exptl_absorpt_correction_T_max 0.8616
_exptl_absorpt_correction_T_min 0.8345
_exptl_absorpt_correction_type none
_exptl_crystal_colour colorless
_exptl_crystal_density_diffrn 1.373
_exptl_crystal_density_method 'not measured'
_exptl_crystal_description 'Cut fragment'
_exptl_crystal_F_000 424
_exptl_crystal_size_max 0.22
_exptl_crystal_size_mid 0.20
_exptl_crystal_size_min 0.18
_refine_diff_density_max 0.238
_refine_diff_density_min -0.266
_refine_diff_density_rms 0.035
_refine_ls_extinction_coef 0.0050(7)
_refine_ls_extinction_expression Fc^*^=kFc[1+0.001xFc^2^\l^3^/sin(2\q)]^-1/4^
_refine_ls_extinction_method SHELXL97
_refine_ls_goodness_of_fit_ref 1.080
_refine_ls_hydrogen_treatment 'H-atoms riding'
_refine_ls_matrix_type full
_refine_ls_number_parameters 291
_refine_ls_number_reflns 3904
_refine_ls_number_restraints 0
_refine_ls_restrained_S_all 1.080
_refine_ls_R_factor_all 0.0533
_refine_ls_R_factor_gt 0.0449
_refine_ls_shift/su_max 0.004
_refine_ls_shift/su_mean 0.001
_refine_ls_structure_factor_coef Fsqd
_refine_ls_weighting_details 'w=1/[\s^2^(Fo^2^)+(0.0569P)^2^+0.2816P] where P=(Fo^2^+2Fc^2^)/3'
_refine_ls_weighting_scheme calc
_refine_ls_wR_factor_gt 0.1256
_refine_ls_wR_factor_ref 0.1343
_reflns_number_gt 3272
_reflns_number_total 3904
_reflns_threshold_expression >2sigma(I)
_cod_data_source_file b402515f.txt
_cod_data_source_block olsen3
_cod_depositor_comments
;
The following automatic conversions were performed:
'_symmetry_cell_setting' value 'Triclinic' changed to 'triclinic'
according to '/home/saulius/struct/CIF-dictionaries/cif_core.dic'
dictionary named 'cif_core.dic' version 2.4.1 from 2010-06-29.

Automatic conversion script
Id: cif_fix_enum 1527 2010-12-29 10:47:43Z saulius 
;
_cod_original_sg_symbol_H-M P-1
_cod_database_code 7151614

loop_
_symmetry_equiv_pos_as_xyz
'x, y, z'
'-x, -y, -z'

loop_
_atom_site_label
_atom_site_type_symbol
_atom_site_fract_x
_atom_site_fract_y
_atom_site_fract_z
_atom_site_U_iso_or_equiv
_atom_site_adp_type
_atom_site_occupancy
_atom_site_calc_flag
_atom_site_refinement_flags
_atom_site_disorder_assembly
_atom_site_disorder_group
C1 C 0.7394(2) 0.36009(17) 0.96883(16) 0.0610(5) Uani 1 d . . .
N2 N 0.74261(18) 0.35181(13) 0.85262(13) 0.0553(4) Uani 1 d . . .
C3 C 0.6798(2) 0.24175(15) 0.78805(15) 0.0530(4) Uani 1 d . . .
C4 C 0.6164(2) 0.16642(15) 0.86572(15) 0.0524(4) Uani 1 d . . .
H4A H 0.6811 0.0919 0.8726 0.063(5) Uiso 1 calc R . .
C5 C 0.6575(2) 0.24508(16) 0.98676(15) 0.0573(4) Uani 1 d . . .
H5A H 0.7401 0.2081 1.0516 0.075(6) Uiso 1 calc R . .
O6 O 0.7903(2) 0.44793(14) 1.04118(13) 0.0840(5) Uani 1 d . . .
O7 O 0.67845(18) 0.21599(12) 0.68626(12) 0.0672(4) Uani 1 d . . .
C8 C 0.7985(2) 0.44880(18) 0.79999(19) 0.0668(5) Uani 1 d . . .
H8A H 0.8692 0.4176 0.7473 0.090(7) Uiso 1 calc R . .
H8B H 0.8784 0.5059 0.8632 0.090(7) Uiso 1 calc R . .
C9 C 0.6402(2) 0.51236(15) 0.73025(16) 0.0565(4) Uani 1 d . . .
C10 C 0.4659(2) 0.49831(17) 0.74034(18) 0.0624(5) Uani 1 d . . .
H10A H 0.4438 0.4492 0.7932 0.069(6) Uiso 1 calc R . .
C11 C 0.3249(3) 0.5563(2) 0.6730(2) 0.0789(6) Uani 1 d . . .
H11A H 0.2064 0.5472 0.6796 0.095(8) Uiso 1 calc R . .
C12 C 0.3593(3) 0.6271(2) 0.5966(2) 0.0834(7) Uani 1 d . . .
C13 C 0.5282(3) 0.6452(2) 0.5857(2) 0.0814(6) Uani 1 d . . .
H13A H 0.5487 0.6956 0.5335 0.111(9) Uiso 1 calc R . .
C14 C 0.6684(3) 0.58743(18) 0.6533(2) 0.0705(5) Uani 1 d . . .
H14A H 0.7867 0.5991 0.6472 0.103(8) Uiso 1 calc R . .
F15 F 0.2189(2) 0.68030(18) 0.52778(19) 0.1350(7) Uani 1 d . . .
C16 C 0.4060(2) 0.14205(14) 0.82495(14) 0.0489(4) Uani 1 d . . .
H16A H 0.3762 0.0708 0.8570 0.055(5) Uiso 1 calc R . .
N17 N 0.34423(18) 0.24710(11) 0.88525(12) 0.0487(3) Uani 1 d . . .
C18 C 0.1648(2) 0.22777(18) 0.90441(18) 0.0645(5) Uani 1 d . . .
H18A H 0.0841 0.1757 0.8369 0.067(6) Uiso 1 calc R . .
H18B H 0.1075 0.3034 0.9125 0.080(6) Uiso 1 calc R . .
C19 C 0.1960(3) 0.1709(3) 1.0173(2) 0.0915(8) Uani 1 d . . .
H19A H 0.1519 0.0875 0.9986 0.166(15) Uiso 1 calc R . .
H19B H 0.1322 0.2124 1.0696 0.148(13) Uiso 1 calc R . .
C20 C 0.4021(3) 0.18185(19) 1.07610(18) 0.0721(5) Uani 1 d . . .
H20A H 0.4556 0.1046 1.0699 0.100(8) Uiso 1 calc R . .
H20B H 0.4313 0.2149 1.1600 0.080(6) Uiso 1 calc R . .
C21 C 0.4709(2) 0.26621(15) 1.00594(15) 0.0544(4) Uani 1 d . . .
H21A H 0.4684 0.3492 1.0418 0.063(5) Uiso 1 calc R . .
C22 C 0.3176(2) 0.12593(14) 0.69254(14) 0.0487(4) Uani 1 d . . .
C23 C 0.2114(2) 0.20964(16) 0.63399(16) 0.0556(4) Uani 1 d . . .
H23A H 0.1915 0.2800 0.6780 0.061(5) Uiso 1 calc R . .
C24 C 0.1341(2) 0.19204(18) 0.51231(17) 0.0619(5) Uani 1 d . . .
H24A H 0.0634 0.2502 0.4740 0.078(7) Uiso 1 calc R . .
C25 C 0.1616(2) 0.08758(18) 0.44675(16) 0.0605(5) Uani 1 d . . .
C26 C 0.2657(3) 0.00209(17) 0.50210(17) 0.0632(5) Uani 1 d . . .
H26A H 0.2849 -0.0687 0.4585 0.092(7) Uiso 1 calc R . .
C27 C 0.3401(3) 0.02360(15) 0.62264(16) 0.0564(4) Uani 1 d . . .
F28 F 0.44564(19) -0.05853(10) 0.67760(11) 0.0824(4) Uani 1 d . . .
C29 C 0.0775(3) 0.0713(2) 0.31993(19) 0.0775(6) Uani 1 d . . .
N30 N 0.0072(3) 0.0617(2) 0.22035(18) 0.1077(8) Uani 1 d . . .

loop_
_atom_site_aniso_label
_atom_site_aniso_U_11
_atom_site_aniso_U_22
_atom_site_aniso_U_33
_atom_site_aniso_U_23
_atom_site_aniso_U_13
_atom_site_aniso_U_12
C1 0.0444(8) 0.0730(11) 0.0569(10) -0.0078(9) 0.0087(7) 0.0000(8)
N2 0.0437(7) 0.0593(8) 0.0586(8) -0.0011(6) 0.0123(6) -0.0002(6)
C3 0.0415(8) 0.0577(9) 0.0572(9) -0.0027(7) 0.0149(7) 0.0083(7)
C4 0.0516(9) 0.0497(9) 0.0550(9) 0.0035(7) 0.0151(7) 0.0151(7)
C5 0.0541(9) 0.0638(10) 0.0493(9) 0.0045(8) 0.0089(7) 0.0115(8)
O6 0.0742(9) 0.0917(10) 0.0740(9) -0.0266(8) 0.0201(7) -0.0265(8)
O7 0.0688(8) 0.0739(8) 0.0615(8) -0.0071(6) 0.0303(6) -0.0008(6)
C8 0.0482(9) 0.0710(12) 0.0772(13) 0.0016(10) 0.0163(9) -0.0096(8)
C9 0.0557(9) 0.0490(9) 0.0628(10) -0.0074(7) 0.0210(8) -0.0044(7)
C10 0.0598(10) 0.0602(10) 0.0726(12) 0.0055(9) 0.0292(9) 0.0059(8)
C11 0.0639(12) 0.0825(14) 0.1046(17) 0.0226(13) 0.0420(12) 0.0219(10)
C12 0.0825(14) 0.0823(15) 0.0995(17) 0.0302(13) 0.0398(13) 0.0320(12)
C13 0.0909(15) 0.0715(13) 0.0970(16) 0.0214(12) 0.0468(13) 0.0138(11)
C14 0.0686(12) 0.0638(11) 0.0857(14) 0.0056(10) 0.0353(10) -0.0024(9)
F15 0.1069(12) 0.1619(16) 0.1744(17) 0.0992(14) 0.0658(11) 0.0715(11)
C16 0.0538(8) 0.0413(8) 0.0535(9) 0.0018(7) 0.0205(7) 0.0057(6)
N17 0.0481(7) 0.0467(7) 0.0520(7) -0.0027(6) 0.0197(6) 0.0046(5)
C18 0.0557(10) 0.0692(11) 0.0723(12) -0.0063(9) 0.0318(9) -0.0026(8)
C19 0.0920(16) 0.115(2) 0.0750(14) 0.0065(13) 0.0397(13) -0.0235(15)
C20 0.0976(15) 0.0670(12) 0.0579(11) 0.0071(9) 0.0334(10) 0.0035(11)
C21 0.0615(10) 0.0512(9) 0.0502(9) -0.0005(7) 0.0193(7) 0.0051(7)
C22 0.0484(8) 0.0461(8) 0.0532(9) -0.0006(7) 0.0209(7) -0.0009(6)
C23 0.0523(9) 0.0540(9) 0.0596(10) 0.0002(8) 0.0180(7) 0.0057(7)
C24 0.0509(9) 0.0710(12) 0.0623(10) 0.0097(9) 0.0139(8) 0.0002(8)
C25 0.0562(9) 0.0713(11) 0.0533(9) -0.0020(8) 0.0204(8) -0.0188(8)
C26 0.0749(12) 0.0572(10) 0.0606(10) -0.0083(8) 0.0324(9) -0.0094(9)
C27 0.0648(10) 0.0468(9) 0.0604(10) 0.0008(7) 0.0256(8) 0.0046(7)
F28 0.1168(10) 0.0557(6) 0.0749(8) -0.0005(5) 0.0315(7) 0.0289(6)
C29 0.0816(13) 0.0894(15) 0.0590(12) 0.0017(10) 0.0223(10) -0.0321(11)
N30 0.1289(19) 0.1252(18) 0.0570(11) 0.0031(11) 0.0155(11) -0.0532(15)

loop_
_atom_type_symbol
_atom_type_description
_atom_type_scat_dispersion_real
_atom_type_scat_dispersion_imag
_atom_type_scat_source
C C 0.0181 0.0091 'International Tables Vol C Tables 4.2.6.8 and 6.1.1.4'
H H 0.0000 0.0000 'International Tables Vol C Tables 4.2.6.8 and 6.1.1.4'
N N 0.0311 0.0180 'International Tables Vol C Tables 4.2.6.8 and 6.1.1.4'
O O 0.0492 0.0322 'International Tables Vol C Tables 4.2.6.8 and 6.1.1.4'
F F 0.0727 0.0534 'International Tables Vol C Tables 4.2.6.8 and 6.1.1.4'

loop_
_geom_angle_atom_site_label_1
_geom_angle_atom_site_label_2
_geom_angle_atom_site_label_3
_geom_angle
_geom_angle_site_symmetry_1
_geom_angle_site_symmetry_3
_geom_angle_publ_flag
O6 C1 N2 124.11(19) . . ?
O6 C1 C5 127.22(18) . . ?
N2 C1 C5 108.63(15) . . ?
C1 N2 C3 113.16(16) . . ?
C1 N2 C8 124.36(15) . . ?
C3 N2 C8 122.43(15) . . ?
O7 C3 N2 122.96(17) . . ?
O7 C3 C4 128.34(16) . . ?
N2 C3 C4 108.69(14) . . ?
C3 C4 C5 104.64(14) . . ?
C3 C4 C16 112.54(14) . . ?
C5 C4 C16 104.69(13) . . ?
C1 C5 C21 109.42(15) . . ?
C1 C5 C4 104.78(14) . . ?
C21 C5 C4 105.22(13) . . ?
N2 C8 C9 113.32(14) . . ?
C10 C9 C14 118.41(18) . . ?
C10 C9 C8 122.13(17) . . ?
C14 C9 C8 119.46(17) . . ?
C11 C10 C9 120.03(19) . . ?
C12 C11 C10 119.2(2) . . ?
C13 C12 F15 118.5(2) . . ?
C13 C12 C11 122.7(2) . . ?
F15 C12 C11 118.8(2) . . ?
C12 C13 C14 117.8(2) . . ?
C13 C14 C9 121.79(19) . . ?
N17 C16 C22 112.17(13) . . ?
N17 C16 C4 102.10(12) . . ?
C22 C16 C4 115.29(13) . . ?
C21 N17 C16 105.36(12) . . ?
C21 N17 C18 103.53(13) . . ?
C16 N17 C18 113.85(13) . . ?
N17 C18 C19 107.72(17) . . ?
C18 C19 C20 105.51(17) . . ?
C19 C20 C21 103.67(17) . . ?
N17 C21 C5 103.54(13) . . ?
N17 C21 C20 106.16(15) . . ?
C5 C21 C20 117.49(16) . . ?
C23 C22 C27 116.41(16) . . ?
C23 C22 C16 123.19(14) . . ?
C27 C22 C16 120.40(15) . . ?
C24 C23 C22 121.44(16) . . ?
C23 C24 C25 119.59(18) . . ?
C26 C25 C24 120.56(17) . . ?
C26 C25 C29 121.18(19) . . ?
C24 C25 C29 118.3(2) . . ?
C27 C26 C25 117.80(17) . . ?
F28 C27 C26 118.32(16) . . ?
F28 C27 C22 117.46(16) . . ?
C26 C27 C22 124.21(18) . . ?
N30 C29 C25 177.6(3) . . ?

loop_
_geom_bond_atom_site_label_1
_geom_bond_atom_site_label_2
_geom_bond_distance
_geom_bond_site_symmetry_2
_geom_bond_publ_flag
C1 O6 1.213(2) . ?
C1 N2 1.381(2) . ?
C1 C5 1.511(3) . ?
N2 C3 1.385(2) . ?
N2 C8 1.454(2) . ?
C3 O7 1.206(2) . ?
C3 C4 1.509(3) . ?
C4 C5 1.542(2) . ?
C4 C16 1.554(2) . ?
C5 C21 1.531(2) . ?
C8 C9 1.510(3) . ?
C9 C10 1.386(2) . ?
C9 C14 1.387(3) . ?
C10 C11 1.377(3) . ?
C11 C12 1.365(3) . ?
C12 C13 1.355(3) . ?
C12 F15 1.353(3) . ?
C13 C14 1.374(3) . ?
C16 N17 1.4734(19) . ?
C16 C22 1.509(2) . ?
N17 C21 1.468(2) . ?
N17 C18 1.477(2) . ?
C18 C19 1.521(3) . ?
C19 C20 1.528(3) . ?
C20 C21 1.531(3) . ?
C22 C23 1.385(2) . ?
C22 C27 1.388(2) . ?
C23 C24 1.382(3) . ?
C24 C25 1.392(3) . ?
C25 C26 1.378(3) . ?
C25 C29 1.444(3) . ?
C26 C27 1.368(3) . ?
C27 F28 1.352(2) . ?
C29 N30 1.140(3) . ?

loop_
_geom_torsion_atom_site_label_1
_geom_torsion_atom_site_label_2
_geom_torsion_atom_site_label_3
_geom_torsion_atom_site_label_4
_geom_torsion
_geom_torsion_site_symmetry_1
_geom_torsion_site_symmetry_2
_geom_torsion_site_symmetry_3
_geom_torsion_site_symmetry_4
_geom_torsion_publ_flag
O6 C1 N2 C3 179.13(17) . . . . ?
C5 C1 N2 C3 -2.82(19) . . . . ?
O6 C1 N2 C8 -3.2(3) . . . . ?
C5 C1 N2 C8 174.80(15) . . . . ?
C1 N2 C3 O7 -177.20(15) . . . . ?
C8 N2 C3 O7 5.1(2) . . . . ?
C1 N2 C3 C4 3.25(18) . . . . ?
C8 N2 C3 C4 -174.42(14) . . . . ?
O7 C3 C4 C5 178.23(17) . . . . ?
N2 C3 C4 C5 -2.25(17) . . . . ?
O7 C3 C4 C16 -68.7(2) . . . . ?
N2 C3 C4 C16 110.84(14) . . . . ?
O6 C1 C5 C21 66.8(2) . . . . ?
N2 C1 C5 C21 -111.20(15) . . . . ?
O6 C1 C5 C4 179.17(18) . . . . ?
N2 C1 C5 C4 1.20(18) . . . . ?
C3 C4 C5 C1 0.63(16) . . . . ?
C16 C4 C5 C1 -117.94(14) . . . . ?
C3 C4 C5 C21 115.98(14) . . . . ?
C16 C4 C5 C21 -2.58(18) . . . . ?
C1 N2 C8 C9 -97.79(19) . . . . ?
C3 N2 C8 C9 79.6(2) . . . . ?
N2 C8 C9 C10 14.8(2) . . . . ?
N2 C8 C9 C14 -165.12(17) . . . . ?
C14 C9 C10 C11 1.3(3) . . . . ?
C8 C9 C10 C11 -178.64(18) . . . . ?
C9 C10 C11 C12 0.1(3) . . . . ?
C10 C11 C12 C13 -1.4(4) . . . . ?
C10 C11 C12 F15 177.7(2) . . . . ?
F15 C12 C13 C14 -177.9(2) . . . . ?
C11 C12 C13 C14 1.3(4) . . . . ?
C12 C13 C14 C9 0.3(3) . . . . ?
C10 C9 C14 C13 -1.5(3) . . . . ?
C8 C9 C14 C13 178.43(19) . . . . ?
C3 C4 C16 N17 -85.93(15) . . . . ?
C5 C4 C16 N17 27.13(16) . . . . ?
C3 C4 C16 C22 35.95(18) . . . . ?
C5 C4 C16 C22 149.01(14) . . . . ?
C22 C16 N17 C21 -167.19(13) . . . . ?
C4 C16 N17 C21 -43.20(16) . . . . ?
C22 C16 N17 C18 80.06(17) . . . . ?
C4 C16 N17 C18 -155.95(14) . . . . ?
C21 N17 C18 C19 -30.3(2) . . . . ?
C16 N17 C18 C19 83.56(19) . . . . ?
N17 C18 C19 C20 11.5(2) . . . . ?
C18 C19 C20 C21 11.0(2) . . . . ?
C16 N17 C21 C5 42.00(16) . . . . ?
C18 N17 C21 C5 161.83(14) . . . . ?
C16 N17 C21 C20 -82.34(16) . . . . ?
C18 N17 C21 C20 37.49(17) . . . . ?
C1 C5 C21 N17 88.98(16) . . . . ?
C4 C5 C21 N17 -23.12(17) . . . . ?
C1 C5 C21 C20 -154.40(16) . . . . ?
C4 C5 C21 C20 93.50(18) . . . . ?
C19 C20 C21 N17 -30.2(2) . . . . ?
C19 C20 C21 C5 -145.39(18) . . . . ?
N17 C16 C22 C23 8.6(2) . . . . ?
C4 C16 C22 C23 -107.71(17) . . . . ?
N17 C16 C22 C27 -171.43(14) . . . . ?
C4 C16 C22 C27 72.28(19) . . . . ?
C27 C22 C23 C24 -0.6(2) . . . . ?
C16 C22 C23 C24 179.36(15) . . . . ?
C22 C23 C24 C25 0.6(3) . . . . ?
C23 C24 C25 C26 -0.3(3) . . . . ?
C23 C24 C25 C29 179.39(16) . . . . ?
C24 C25 C26 C27 0.0(3) . . . . ?
C29 C25 C26 C27 -179.66(17) . . . . ?
C25 C26 C27 F28 -178.63(16) . . . . ?
C25 C26 C27 C22 -0.1(3) . . . . ?
C23 C22 C27 F28 178.94(15) . . . . ?
C16 C22 C27 F28 -1.1(2) . . . . ?
C23 C22 C27 C26 0.4(3) . . . . ?
C16 C22 C27 C26 -179.64(16) . . . . ?
C26 C25 C29 N30 164(5) . . . . ?
C24 C25 C29 N30 -15(5) . . . . ?
